data_1520394
loop_
_publ_author_name
'Taylor, P. G.'
'Callear, Samantha K.'
'Hursthouse, Michael B.'

_publ_section_title
;
 C13H17ClN2O3Si
;
_journal_name_full 'Crystal Structure Report Archive'
_journal_page_first 659
_journal_year 2009
_chemical_formula_sum 'C13 H17 Cl N2 O3 Si'
_chemical_formula_weight 312.83
_space_group_IT_number 14
_symmetry_cell_setting monoclinic
_symmetry_space_group_name_Hall '-P 2ybc'
_symmetry_space_group_name_H-M 'P 1 21/c 1'
_atom_sites_solution_hydrogens geom
_atom_sites_solution_primary direct
_atom_sites_solution_secondary difmap
_cell_angle_alpha 90.00
_cell_angle_beta 106.3180(10)
_cell_angle_gamma 90.00
_cell_formula_units_Z 4
_cell_length_a 8.8936(2)
_cell_length_b 22.0632(6)
_cell_length_c 7.8946(2)
_cell_measurement_reflns_used 22885
_cell_measurement_temperature 120(2)
_cell_measurement_theta_max 27.48
_cell_measurement_theta_min 2.91
_cell_volume 1486.69(7)
_computing_cell_refinement 'DENZO (Otwinowski & Minor, 1997) & COLLECT (Hooft, R.W.W., 1998)'
_computing_data_collection 'COLLECT (Hooft, R.W.W., 1998)'
_computing_data_reduction 'DENZO (Otwinowski & Minor, 1997) & COLLECT (Hooft, R.W.W., 1998)'
_computing_structure_refinement 'SHELXL-97 (Sheldrick, 2008)'
_diffrn_ambient_temperature 120(2)
_diffrn_measured_fraction_theta_full 0.999
_diffrn_measured_fraction_theta_max 0.999
_diffrn_measurement_device_type 'Bruker-Nonius APEX II CCD camera on \k-goniostat'
_diffrn_measurement_method '\f & \w scans'
_diffrn_radiation_monochromator '10cm confocal mirrors'
_diffrn_radiation_source 'Bruker-Nonius FR591 rotating anode'
_diffrn_radiation_type MoK\a
_diffrn_radiation_wavelength 0.71073
_diffrn_reflns_av_R_equivalents 0.0514
_diffrn_reflns_av_sigmaI/netI 0.0438
_diffrn_reflns_limit_h_max 11
_diffrn_reflns_limit_h_min -11
_diffrn_reflns_limit_k_max 28
_diffrn_reflns_limit_k_min -28
_diffrn_reflns_limit_l_max 10
_diffrn_reflns_limit_l_min -10
_diffrn_reflns_number 15006
_diffrn_reflns_theta_full 27.47
_diffrn_reflns_theta_max 27.47
_diffrn_reflns_theta_min 3.02
_exptl_absorpt_coefficient_mu 0.346
_exptl_absorpt_correction_T_max 0.9762
_exptl_absorpt_correction_T_min 0.9094
_exptl_absorpt_correction_type multi-scan
_exptl_absorpt_process_details 'SADABS 2007/2 (Sheldrick, G.M., 2007)'
_exptl_crystal_colour colourless
_exptl_crystal_density_diffrn 1.398
_exptl_crystal_density_method 'not measured'
_exptl_crystal_description block
_exptl_crystal_F_000 656
_exptl_crystal_size_max 0.28
_exptl_crystal_size_mid 0.13
_exptl_crystal_size_min 0.07
_refine_diff_density_max 0.488
_refine_diff_density_min -0.317
_refine_diff_density_rms 0.074
_refine_ls_extinction_method none
_refine_ls_goodness_of_fit_ref 1.053
_refine_ls_hydrogen_treatment mixed
_refine_ls_matrix_type full
_refine_ls_number_parameters 190
_refine_ls_number_reflns 3407
_refine_ls_number_restraints 3
_refine_ls_restrained_S_all 1.052
_refine_ls_R_factor_all 0.0579
_refine_ls_R_factor_gt 0.0482
_refine_ls_shift/su_max 0.007
_refine_ls_shift/su_mean 0.000
_refine_ls_structure_factor_coef Fsqd
_refine_ls_weighting_details 'calc w=1/[\s^2^(Fo^2^)+(0.0000P)^2^+2.8750P] where P=(Fo^2^+2Fc^2^)/3'
_refine_ls_weighting_scheme calc
_refine_ls_wR_factor_gt 0.0979
_refine_ls_wR_factor_ref 0.1041
_reflns_number_gt 2948
_reflns_number_total 3407
_reflns_threshold_expression >2\s(I)
_cod_data_source_file eCrystal-659.cif
_cod_data_source_block 2009src0244p21c
_cod_depositor_comments
;
Citation :
Taylor, P. G. and Callear, Samantha K. and 
Hursthouse, Michael B. (2009) 
University of Southampton, Crystal Structure Report Archive. 
(doi:10.5258/ecrystals/659)

More at:
http://ecrystals.chem.soton.ac.uk/659/
;
_cod_original_cell_volume 1486.69(6)
_cod_original_sg_symbol_H-M P21/c
_cod_database_code 1520394

loop_
_symmetry_equiv_pos_as_xyz
'x, y, z'
'-x, y+1/2, -z+1/2'
'-x, -y, -z'
'x, -y-1/2, z-1/2'

loop_
_atom_site_label
_atom_site_type_symbol
_atom_site_fract_x
_atom_site_fract_y
_atom_site_fract_z
_atom_site_U_iso_or_equiv
_atom_site_adp_type
_atom_site_occupancy
_atom_site_symmetry_multiplicity
_atom_site_calc_flag
_atom_site_refinement_flags
_atom_site_disorder_assembly
_atom_site_disorder_group
C2 C 0.2999(3) 0.00824(11) 0.6076(3) 0.0207(5) Uani 1 1 d . . .
H2 H 0.2797 -0.0196 0.6905 0.025 Uiso 1 1 calc R . .
C3 C 0.2387(3) -0.00190(12) 0.4310(3) 0.0253(5) Uani 1 1 d . . .
H3 H 0.1754 -0.0365 0.3899 0.030 Uiso 1 1 calc R . .
C4 C 0.2707(3) 0.03968(12) 0.3109(3) 0.0246(5) Uani 1 1 d . . .
H4 H 0.2288 0.0330 0.1878 0.030 Uiso 1 1 calc R . .
C5 C 0.3618(3) 0.08970(11) 0.3695(3) 0.0211(5) Uani 1 1 d . . .
H5 H 0.3848 0.1173 0.2878 0.025 Uiso 1 1 calc R . .
C6 C 0.4206(2) 0.09967(10) 0.5517(3) 0.0166(4) Uani 1 1 d . . .
C7 C 0.4588(3) 0.07279(10) 0.8535(3) 0.0174(4) Uani 1 1 d . . .
H7A H 0.5484 0.0456 0.9060 0.021 Uiso 1 1 calc R . .
H7B H 0.3797 0.0676 0.9191 0.021 Uiso 1 1 calc R . .
C22 C 0.9688(3) 0.18895(10) 1.1664(3) 0.0202(5) Uani 1 1 d . . .
H22 H 1.0327 0.1993 1.0924 0.024 Uiso 1 1 calc R . .
C23 C 1.0334(3) 0.18550(11) 1.3447(3) 0.0232(5) Uani 1 1 d . . .
H23 H 1.1416 0.1937 1.3954 0.028 Uiso 1 1 calc R . .
C24 C 0.9378(3) 0.16967(11) 1.4524(3) 0.0241(5) Uani 1 1 d . . .
H24 H 0.9817 0.1668 1.5766 0.029 Uiso 1 1 calc R . .
C25 C 0.7811(3) 0.15830(10) 1.3790(3) 0.0218(5) Uani 1 1 d . . .
H25 H 0.7160 0.1483 1.4518 0.026 Uiso 1 1 calc R . .
C26 C 0.7182(3) 0.16171(10) 1.1946(3) 0.0173(4) Uani 1 1 d . . .
C27 C 0.7389(3) 0.17613(10) 0.9020(3) 0.0180(4) Uani 1 1 d . . .
H27A H 0.7922 0.1462 0.8454 0.022 Uiso 1 1 calc R . .
H27B H 0.7460 0.2164 0.8497 0.022 Uiso 1 1 calc R . .
C31 C 0.3802(3) 0.21623(11) 0.8421(3) 0.0230(5) Uani 1 1 d . . .
H31A H 0.2805 0.1993 0.8501 0.035 Uiso 1 1 calc R . .
H31B H 0.3645 0.2360 0.7273 0.035 Uiso 1 1 calc R . .
H31C H 0.4185 0.2460 0.9365 0.035 Uiso 1 1 calc R . .
N1 N 0.3900(2) 0.05817(8) 0.6652(2) 0.0165(4) Uani 1 1 d . . .
N21 N 0.8139(2) 0.17768(8) 1.0941(2) 0.0166(4) Uani 1 1 d . . .
O6 O 0.50366(18) 0.14642(7) 0.6231(2) 0.0193(3) Uani 1 1 d . . .
O26 O 0.57349(18) 0.15071(8) 1.1114(2) 0.0199(3) Uani 1 1 d . . .
Si1 Si 0.52651(7) 0.15418(3) 0.86556(8) 0.01565(14) Uani 1 1 d . . .
Cl1 Cl 1.07234(6) 0.09663(3) 0.86700(7) 0.02136(14) Uani 1 1 d . . .
O1W O 0.8481(2) 0.04306(8) 1.0865(2) 0.0267(4) Uani 1 1 d D . .
H1W H 0.908(3) 0.0580(12) 1.032(4) 0.045(10) Uiso 1 1 d D . .
H2W H 0.875(4) 0.0060(9) 1.109(4) 0.054(11) Uiso 1 1 d D . .

loop_
_atom_site_aniso_label
_atom_site_aniso_U_11
_atom_site_aniso_U_22
_atom_site_aniso_U_33
_atom_site_aniso_U_23
_atom_site_aniso_U_13
_atom_site_aniso_U_12
C2 0.0206(11) 0.0183(11) 0.0228(11) -0.0007(9) 0.0053(9) -0.0021(9)
C3 0.0227(12) 0.0258(13) 0.0256(12) -0.0051(10) 0.0039(10) -0.0028(10)
C4 0.0254(12) 0.0299(13) 0.0166(11) -0.0045(10) 0.0026(10) 0.0033(10)
C5 0.0194(11) 0.0274(12) 0.0166(11) 0.0025(9) 0.0055(9) 0.0021(9)
C6 0.0125(10) 0.0193(11) 0.0176(10) 0.0007(8) 0.0036(8) 0.0018(8)
C7 0.0175(10) 0.0206(11) 0.0136(10) -0.0006(8) 0.0038(8) -0.0014(9)
C22 0.0193(11) 0.0169(11) 0.0246(12) -0.0014(9) 0.0066(9) -0.0022(9)
C23 0.0186(11) 0.0200(12) 0.0274(13) -0.0022(10) 0.0004(9) -0.0002(9)
C24 0.0297(13) 0.0209(12) 0.0187(11) 0.0002(9) 0.0020(10) 0.0000(10)
C25 0.0296(13) 0.0171(11) 0.0181(11) 0.0013(9) 0.0058(10) -0.0024(9)
C26 0.0197(11) 0.0116(10) 0.0208(11) 0.0006(8) 0.0060(9) 0.0003(8)
C27 0.0203(11) 0.0191(11) 0.0149(10) 0.0002(8) 0.0054(9) -0.0018(9)
C31 0.0210(11) 0.0236(12) 0.0239(12) 0.0003(10) 0.0056(9) 0.0046(9)
N1 0.0156(9) 0.0172(9) 0.0164(9) -0.0002(7) 0.0043(7) 0.0013(7)
N21 0.0170(9) 0.0144(9) 0.0181(9) -0.0003(7) 0.0045(7) -0.0016(7)
O6 0.0225(8) 0.0199(8) 0.0158(8) 0.0010(6) 0.0059(6) -0.0037(6)
O26 0.0189(8) 0.0262(9) 0.0149(7) -0.0009(6) 0.0054(6) -0.0034(7)
Si1 0.0156(3) 0.0162(3) 0.0152(3) -0.0004(2) 0.0046(2) -0.0005(2)
Cl1 0.0208(3) 0.0213(3) 0.0225(3) 0.0033(2) 0.0071(2) 0.0014(2)
O1W 0.0307(10) 0.0205(9) 0.0335(10) 0.0035(8) 0.0167(8) 0.0008(8)

loop_
_atom_type_symbol
_atom_type_description
_atom_type_scat_dispersion_real
_atom_type_scat_dispersion_imag
_atom_type_scat_source
C C 0.0033 0.0016 'International Tables Vol C Tables 4.2.6.8 and 6.1.1.4'
H H 0.0000 0.0000 'International Tables Vol C Tables 4.2.6.8 and 6.1.1.4'
N N 0.0061 0.0033 'International Tables Vol C Tables 4.2.6.8 and 6.1.1.4'
O O 0.0106 0.0060 'International Tables Vol C Tables 4.2.6.8 and 6.1.1.4'
Si Si 0.0817 0.0704 'International Tables Vol C Tables 4.2.6.8 and 6.1.1.4'
Cl Cl 0.1484 0.1585 'International Tables Vol C Tables 4.2.6.8 and 6.1.1.4'

loop_
_geom_angle_atom_site_label_1
_geom_angle_atom_site_label_2
_geom_angle_atom_site_label_3
_geom_angle
_geom_angle_site_symmetry_1
_geom_angle_site_symmetry_3
N1 C2 C3 120.1(2) . .
N1 C2 H2 120.0 . .
C3 C2 H2 120.0 . .
C2 C3 C4 118.9(2) . .
C2 C3 H3 120.5 . .
C4 C3 H3 120.5 . .
C5 C4 C3 120.8(2) . .
C5 C4 H4 119.6 . .
C3 C4 H4 119.6 . .
C4 C5 C6 119.1(2) . .
C4 C5 H5 120.4 . .
C6 C5 H5 120.4 . .
O6 C6 N1 116.24(19) . .
O6 C6 C5 124.8(2) . .
N1 C6 C5 118.9(2) . .
N1 C7 Si1 107.14(14) . .
N1 C7 H7A 110.3 . .
Si1 C7 H7A 110.3 . .
N1 C7 H7B 110.3 . .
Si1 C7 H7B 110.3 . .
H7A C7 H7B 108.5 . .
N21 C22 C23 120.4(2) . .
N21 C22 H22 119.8 . .
C23 C22 H22 119.8 . .
C22 C23 C24 119.2(2) . .
C22 C23 H23 120.4 . .
C24 C23 H23 120.4 . .
C25 C24 C23 120.3(2) . .
C25 C24 H24 119.9 . .
C23 C24 H24 119.9 . .
C24 C25 C26 119.2(2) . .
C24 C25 H25 120.4 . .
C26 C25 H25 120.4 . .
O26 C26 N21 116.62(19) . .
O26 C26 C25 124.4(2) . .
N21 C26 C25 119.0(2) . .
N21 C27 Si1 107.81(14) . .
N21 C27 H27A 110.1 . .
Si1 C27 H27A 110.1 . .
N21 C27 H27B 110.1 . .
Si1 C27 H27B 110.1 . .
H27A C27 H27B 108.5 . .
Si1 C31 H31A 109.5 . .
Si1 C31 H31B 109.5 . .
H31A C31 H31B 109.5 . .
Si1 C31 H31C 109.5 . .
H31A C31 H31C 109.5 . .
H31B C31 H31C 109.5 . .
C6 N1 C2 122.13(19) . .
C6 N1 C7 114.40(18) . .
C2 N1 C7 123.46(18) . .
C22 N21 C26 121.89(19) . .
C22 N21 C27 123.27(18) . .
C26 N21 C27 114.61(18) . .
C6 O6 Si1 113.60(14) . .
C26 O26 Si1 114.84(14) . .
C31 Si1 O26 94.57(9) . .
C31 Si1 O6 95.35(9) . .
O26 Si1 O6 170.08(8) . .
C31 Si1 C7 119.36(11) . .
O26 Si1 C7 89.33(9) . .
O6 Si1 C7 85.43(8) . .
C31 Si1 C27 117.83(11) . .
O26 Si1 C27 86.00(8) . .
O6 Si1 C27 89.76(8) . .
C7 Si1 C27 122.80(10) . .
H1W O1W H2W 108(2) . .

loop_
_geom_bond_atom_site_label_1
_geom_bond_atom_site_label_2
_geom_bond_distance
_geom_bond_site_symmetry_2
C2 N1 1.363(3) .
C2 C3 1.366(3) .
C2 H2 0.9500 .
C3 C4 1.404(4) .
C3 H3 0.9500 .
C4 C5 1.370(3) .
C4 H4 0.9500 .
C5 C6 1.403(3) .
C5 H5 0.9500 .
C6 O6 1.301(3) .
C6 N1 1.361(3) .
C7 N1 1.476(3) .
C7 Si1 1.888(2) .
C7 H7A 0.9900 .
C7 H7B 0.9900 .
C22 N21 1.358(3) .
C22 C23 1.365(3) .
C22 H22 0.9500 .
C23 C24 1.405(3) .
C23 H23 0.9500 .
C24 C25 1.374(3) .
C24 H24 0.9500 .
C25 C26 1.407(3) .
C25 H25 0.9500 .
C26 O26 1.293(3) .
C26 N21 1.363(3) .
C27 N21 1.476(3) .
C27 Si1 1.892(2) .
C27 H27A 0.9900 .
C27 H27B 0.9900 .
C31 Si1 1.862(2) .
C31 H31A 0.9800 .
C31 H31B 0.9800 .
C31 H31C 0.9800 .
O6 Si1 1.8750(16) .
O26 Si1 1.8684(16) .
O1W H1W 0.841(17) .
O1W H2W 0.856(17) .

loop_
_geom_hbond_atom_site_label_D
_geom_hbond_atom_site_label_H
_geom_hbond_atom_site_label_A
_geom_hbond_distance_DH
_geom_hbond_distance_HA
_geom_hbond_distance_DA
_geom_hbond_angle_DHA
_geom_hbond_site_symmetry_A
O1W H1W Cl1 0.841(17) 2.371(17) 3.2119(18) 177(3) .
O1W H2W Cl1 0.856(17) 2.309(18) 3.1603(19) 172(3) 3_757
